data_4509157
loop_
_publ_author_name
'Weyna, David R.'
'Shattock, Tanise'
'Vishweshwar, Peddy'
'Zaworotko, Michael J.'

_publ_section_title
;
 Synthesis and Structural Characterization of Cocrystals and
 Pharmaceutical Cocrystals: Mechanochemistry vs Slow Evaporation from
 Solution
;
_journal_issue 2
_journal_name_full 'Crystal Growth &amp; Design'
_journal_page_first 1106
_journal_paper_doi 10.1021/cg800936d
_journal_volume 9
_journal_year 2009
_chemical_formula_sum 'C36 H48 N6 O4'
_chemical_formula_weight 628.80
_chemical_name_systematic
; 
 ? 
;
_space_group_IT_number 2
_symmetry_cell_setting triclinic
_symmetry_space_group_name_Hall '-P 1'
_symmetry_space_group_name_H-M 'P -1'
_atom_sites_solution_hydrogens geom
_atom_sites_solution_primary direct
_atom_sites_solution_secondary difmap
_audit_creation_method SHELXL-97
_cell_angle_alpha 98.097(2)
_cell_angle_beta 98.195(2)
_cell_angle_gamma 106.019(2)
_cell_formula_units_Z 2
_cell_length_a 9.0768(11)
_cell_length_b 11.7248(14)
_cell_length_c 17.443(2)
_cell_measurement_temperature 100(2)
_cell_volume 1734.1(4)
_computing_cell_refinement 'Bruker SMART'
_computing_data_collection 'Bruker SMART'
_computing_data_reduction 'Bruker SAINT'
_computing_molecular_graphics 'Bruker SHELXTL'
_computing_publication_material 'Bruker SHELXTL'
_computing_structure_refinement 'SHELXL-97 (Sheldrick, 1997)'
_computing_structure_solution 'SHELXS-97 (Sheldrick, 1990)'
_diffrn_ambient_temperature 100(2)
_diffrn_measured_fraction_theta_full 0.976
_diffrn_measured_fraction_theta_max 0.976
_diffrn_measurement_device_type 'CCD area detector'
_diffrn_measurement_method 'phi and omega scans'
_diffrn_radiation_monochromator graphite
_diffrn_radiation_source 'fine-focus sealed tube'
_diffrn_radiation_type MoK\a
_diffrn_radiation_wavelength 0.71073
_diffrn_reflns_av_R_equivalents 0.0278
_diffrn_reflns_av_sigmaI/netI 0.0685
_diffrn_reflns_limit_h_max 10
_diffrn_reflns_limit_h_min -11
_diffrn_reflns_limit_k_max 14
_diffrn_reflns_limit_k_min -14
_diffrn_reflns_limit_l_max 21
_diffrn_reflns_limit_l_min -21
_diffrn_reflns_number 10262
_diffrn_reflns_theta_full 26.37
_diffrn_reflns_theta_max 26.37
_diffrn_reflns_theta_min 1.20
_exptl_absorpt_coefficient_mu 0.080
_exptl_absorpt_correction_T_max 1.000
_exptl_absorpt_correction_T_min 0.790
_exptl_absorpt_correction_type SADABS
_exptl_crystal_colour colorless
_exptl_crystal_density_diffrn 1.204
_exptl_crystal_density_meas 0
_exptl_crystal_density_method 'not measured'
_exptl_crystal_description block
_exptl_crystal_F_000 676
_exptl_crystal_size_max 0.15
_exptl_crystal_size_mid 0.15
_exptl_crystal_size_min 0.10
_refine_diff_density_max 0.309
_refine_diff_density_min -0.367
_refine_diff_density_rms 0.061
_refine_ls_extinction_method none
_refine_ls_goodness_of_fit_ref 1.040
_refine_ls_hydrogen_treatment mixed
_refine_ls_matrix_type full
_refine_ls_number_parameters 415
_refine_ls_number_reflns 6924
_refine_ls_number_restraints 0
_refine_ls_restrained_S_all 1.040
_refine_ls_R_factor_all 0.0879
_refine_ls_R_factor_gt 0.0656
_refine_ls_shift/su_max 0.000
_refine_ls_shift/su_mean 0.000
_refine_ls_structure_factor_coef Fsqd
_refine_ls_weighting_details 'calc w=1/[\s^2^(Fo^2^)+(0.0671P)^2^+1.0115P] where P=(Fo^2^+2Fc^2^)/3'
_refine_ls_weighting_scheme calc
_refine_ls_wR_factor_gt 0.1593
_refine_ls_wR_factor_ref 0.1756
_reflns_number_gt 5146
_reflns_number_total 6924
_reflns_threshold_expression >2sigma(I)
_cod_data_source_file cg800936dsup2.cif
_cod_data_source_block ts433d
_cod_depositor_comments
;
The following automatic conversions were performed:

'_symmetry_cell_setting' value 'Triclinic' changed to 'triclinic'
according to /home/saulius/struct/CIF-dictionaries/cif_core.dic
dictionary named 'cif_core.dic' version 2.4.2 from 2011-04-26.

Automatic conversion script
Id: cif_fix_values 1891 2012-01-12 08:04:46Z andrius 
;
_cod_original_sg_symbol_H-M P-1
_cod_database_code 4509157

loop_
_symmetry_equiv_pos_as_xyz
'x, y, z'
'-x, -y, -z'

loop_
_atom_site_label
_atom_site_type_symbol
_atom_site_fract_x
_atom_site_fract_y
_atom_site_fract_z
_atom_site_U_iso_or_equiv
_atom_site_adp_type
_atom_site_occupancy
_atom_site_symmetry_multiplicity
_atom_site_calc_flag
_atom_site_refinement_flags
O10 O 0.7865(2) 0.20287(15) 0.13817(10) 0.0266(4) Uani 1 1 d .
H10 H 0.8321 0.1851 0.1040 0.032 Uiso 1 1 d R
O11 O 1.2613(2) 0.53368(15) 0.18785(10) 0.0265(4) Uani 1 1 d .
H11 H 1.3071 0.4899 0.1510 0.032 Uiso 1 1 d R
C10 C 0.8831(3) 0.3119(2) 0.18050(13) 0.0181(5) Uani 1 1 d .
C11 C 1.0260(3) 0.3657(2) 0.16118(13) 0.0185(5) Uani 1 1 d .
H11 H 1.0587 0.3270 0.1180 0.022 Uiso 1 1 calc R
C12 C 1.1211(3) 0.4765(2) 0.20523(14) 0.0200(5) Uani 1 1 d .
C13 C 1.0731(3) 0.5329(2) 0.26847(14) 0.0224(5) Uani 1 1 d .
H13 H 1.1375 0.6086 0.2988 0.027 Uiso 1 1 calc R
C14 C 0.9306(3) 0.4774(2) 0.28671(14) 0.0220(5) Uani 1 1 d .
H14 H 0.8980 0.5161 0.3299 0.026 Uiso 1 1 calc R
C15 C 0.8340(3) 0.3669(2) 0.24381(13) 0.0203(5) Uani 1 1 d .
H15 H 0.7366 0.3297 0.2573 0.024 Uiso 1 1 calc R
O20 O 0.2272(2) 0.82378(15) 0.35557(10) 0.0258(4) Uani 1 1 d .
H20 H 0.1779 0.8613 0.3880 0.031 Uiso 1 1 d R
O21 O 0.4993(2) 1.21885(14) 0.31665(10) 0.0246(4) Uani 1 1 d .
H21 H 0.4587 1.2262 0.3608 0.030 Uiso 1 1 d R
C20 C 0.3240(3) 0.8978(2) 0.31810(13) 0.0180(5) Uani 1 1 d .
C21 C 0.3914(3) 0.8451(2) 0.26159(13) 0.0203(5) Uani 1 1 d .
H21 H 0.3673 0.7598 0.2485 0.024 Uiso 1 1 calc R
C22 C 0.4942(3) 0.9192(2) 0.22476(14) 0.0221(5) Uani 1 1 d .
H22 H 0.5410 0.8838 0.1863 0.026 Uiso 1 1 calc R
C23 C 0.5304(3) 1.0445(2) 0.24302(13) 0.0219(5) Uani 1 1 d .
H23 H 0.6016 1.0944 0.2176 0.026 Uiso 1 1 calc R
C24 C 0.4608(3) 1.0955(2) 0.29907(13) 0.0181(5) Uani 1 1 d .
C25 C 0.3573(3) 1.0228(2) 0.33611(13) 0.0173(5) Uani 1 1 d .
H25 H 0.3090 1.0581 0.3738 0.021 Uiso 1 1 calc R
N30 N 0.3560(2) 0.29780(17) 0.43866(11) 0.0178(4) Uani 1 1 d .
N31 N 0.2197(2) 0.38137(18) 0.55726(11) 0.0213(5) Uani 1 1 d .
C30 C 0.3716(3) 0.3903(2) 0.57091(14) 0.0197(5) Uani 1 1 d .
C31 C 0.4410(3) 0.3472(2) 0.51103(13) 0.0176(5) Uani 1 1 d .
C32 C 0.2038(3) 0.2892(2) 0.42468(13) 0.0184(5) Uani 1 1 d .
C33 C 0.1348(3) 0.3308(2) 0.48511(14) 0.0189(5) Uani 1 1 d .
C34 C -0.0343(3) 0.3240(2) 0.47237(16) 0.0278(6) Uani 1 1 d .
H234 H -0.0681 0.3386 0.5189 0.033 Uiso 1 1 d R
H334 H -0.1132 0.2236 0.4273 0.033 Uiso 1 1 d R
H134 H -0.0809 0.3618 0.4299 0.033 Uiso 1 1 d R
C35 C 0.1138(3) 0.2347(2) 0.34229(14) 0.0263(6) Uani 1 1 d .
H235 H 0.0567 0.3050 0.3231 0.032 Uiso 1 1 d R
H335 H 0.1855 0.2149 0.3091 0.032 Uiso 1 1 d R
H135 H 0.0417 0.1831 0.3474 0.032 Uiso 1 1 d R
C36 C 0.6098(3) 0.3536(2) 0.52392(15) 0.0264(6) Uani 1 1 d .
H236 H 0.6829 0.4392 0.5477 0.032 Uiso 1 1 d R
H136 H 0.6268 0.3189 0.5540 0.032 Uiso 1 1 d R
H336 H 0.6546 0.3521 0.4761 0.032 Uiso 1 1 d R
C37 C 0.4631(3) 0.4488(3) 0.65191(14) 0.0300(6) Uani 1 1 d .
H337 H 0.5583 0.5027 0.6497 0.036 Uiso 1 1 d R
H237 H 0.4882 0.3948 0.6776 0.036 Uiso 1 1 d R
H137 H 0.4076 0.4643 0.6913 0.036 Uiso 1 1 d R
N40 N 0.3587(2) 0.25667(18) 0.92670(12) 0.0231(5) Uani 1 1 d .
N41 N 0.3172(2) 0.39932(17) 1.05625(11) 0.0190(4) Uani 1 1 d .
C40 C 0.3811(3) 0.2284(2) 0.99804(14) 0.0205(5) Uani 1 1 d .
C41 C 0.3163(3) 0.3555(2) 0.91917(14) 0.0229(5) Uani 1 1 d .
C42 C 0.2940(3) 0.4277(2) 0.98481(14) 0.0210(5) Uani 1 1 d .
C43 C 0.3611(3) 0.3009(2) 1.06398(14) 0.0190(5) Uani 1 1 d .
C44 C 0.3877(3) 0.2728(2) 1.14481(14) 0.0291(6) Uani 1 1 d .
H244 H 0.3584 0.3280 1.1836 0.035 Uiso 1 1 d R
H144 H 0.3224 0.2080 1.1508 0.035 Uiso 1 1 d R
H344 H 0.4894 0.2711 1.1598 0.035 Uiso 1 1 d R
C45 C 0.4331(3) 0.1190(2) 1.00457(16) 0.0299(6) Uani 1 1 d .
H345 H 0.3960 0.0815 0.9512 0.036 Uiso 1 1 d R
H245 H 0.3828 0.0455 1.0284 0.036 Uiso 1 1 d R
H145 H 0.5503 0.1388 1.0425 0.036 Uiso 1 1 d R
C46 C 0.2950(4) 0.3846(3) 0.83806(15) 0.0364(7) Uani 1 1 d .
H346 H 0.1851 0.3756 0.8255 0.044 Uiso 1 1 d R
H246 H 0.3642 0.4710 0.8416 0.044 Uiso 1 1 d R
H146 H 0.3420 0.3315 0.7990 0.044 Uiso 1 1 d R
C47 C 0.2403(3) 0.5365(2) 0.97811(16) 0.0310(6) Uani 1 1 d .
H347 H 0.3132 0.5962 0.9543 0.037 Uiso 1 1 d R
H247 H 0.1239 0.5214 0.9435 0.037 Uiso 1 1 d R
H147 H 0.2605 0.5670 1.0301 0.037 Uiso 1 1 d R
N50 N 0.9430(2) 0.07724(18) 0.04575(12) 0.0220(5) Uani 1 1 d .
C50 C 0.9949(3) -0.0063(2) 0.07625(14) 0.0220(5) Uani 1 1 d .
C51 C 0.9473(3) 0.0850(2) -0.02997(14) 0.0223(5) Uani 1 1 d .
C52 C 0.8877(3) 0.1791(2) -0.06224(16) 0.0315(6) Uani 1 1 d .
H252 H 0.8522 0.2175 -0.0204 0.038 Uiso 1 1 d R
H152 H 0.9616 0.2256 -0.0881 0.038 Uiso 1 1 d R
H352 H 0.7991 0.1407 -0.1019 0.038 Uiso 1 1 d R
C53 C 0.9876(4) -0.0131(2) 0.16087(14) 0.0323(6) Uani 1 1 d .
H153 H 0.9166 -0.0782 0.1649 0.039 Uiso 1 1 d R
H353 H 1.0781 -0.0050 0.1795 0.039 Uiso 1 1 d R
H253 H 0.9322 0.0307 0.1763 0.039 Uiso 1 1 d R
N60 N 0.0799(2) 0.94620(17) 0.45220(11) 0.0179(4) Uani 1 1 d .
C60 C 0.1506(3) 1.0077(2) 0.52492(13) 0.0175(5) Uani 1 1 d .
C61 C -0.0697(3) 0.9380(2) 0.42654(13) 0.0179(5) Uani 1 1 d .
C62 C -0.1435(3) 0.8686(2) 0.34467(14) 0.0277(6) Uani 1 1 d .
H162 H -0.2305 0.8226 0.3451 0.033 Uiso 1 1 d R
H362 H -0.1511 0.9162 0.3151 0.033 Uiso 1 1 d R
H262 H -0.0623 0.8226 0.3283 0.033 Uiso 1 1 d R
C63 C 0.3175(3) 1.0145(2) 0.55142(15) 0.0264(6) Uani 1 1 d .
H163 H 0.3473 0.9644 0.5123 0.032 Uiso 1 1 d R
H263 H 0.3420 0.9976 0.5996 0.032 Uiso 1 1 d R
H363 H 0.3743 1.0951 0.5659 0.032 Uiso 1 1 d R

loop_
_atom_site_aniso_label
_atom_site_aniso_U_11
_atom_site_aniso_U_22
_atom_site_aniso_U_33
_atom_site_aniso_U_23
_atom_site_aniso_U_13
_atom_site_aniso_U_12
O10 0.0217(10) 0.0274(10) 0.0256(9) -0.0051(7) 0.0096(7) 0.0019(8)
O11 0.0236(10) 0.0225(9) 0.0286(10) -0.0054(7) 0.0116(8) 0.0010(8)
C10 0.0162(12) 0.0208(12) 0.0170(11) 0.0020(9) 0.0004(9) 0.0075(10)
C11 0.0208(13) 0.0222(12) 0.0142(11) 0.0008(9) 0.0044(9) 0.0102(10)
C12 0.0219(13) 0.0193(12) 0.0204(12) 0.0039(9) 0.0051(10) 0.0083(10)
C13 0.0258(14) 0.0189(12) 0.0211(12) -0.0020(10) 0.0035(10) 0.0080(10)
C14 0.0279(14) 0.0258(13) 0.0177(12) 0.0029(10) 0.0083(10) 0.0151(11)
C15 0.0192(13) 0.0250(13) 0.0194(12) 0.0049(10) 0.0061(10) 0.0095(10)
O20 0.0301(11) 0.0193(9) 0.0319(10) 0.0027(7) 0.0172(8) 0.0091(8)
O21 0.0349(11) 0.0189(9) 0.0246(9) 0.0050(7) 0.0157(8) 0.0099(8)
C20 0.0168(12) 0.0215(12) 0.0163(11) 0.0038(9) 0.0011(9) 0.0077(10)
C21 0.0231(13) 0.0191(12) 0.0194(12) -0.0001(9) 0.0018(10) 0.0104(10)
C22 0.0248(14) 0.0277(13) 0.0170(11) 0.0004(10) 0.0059(10) 0.0143(11)
C23 0.0270(14) 0.0256(13) 0.0184(12) 0.0076(10) 0.0112(10) 0.0114(11)
C24 0.0211(13) 0.0205(12) 0.0142(11) 0.0035(9) 0.0019(9) 0.0094(10)
C25 0.0173(12) 0.0209(12) 0.0165(11) 0.0010(9) 0.0035(9) 0.0116(10)
N30 0.0206(11) 0.0175(10) 0.0184(10) 0.0046(8) 0.0052(8) 0.0093(8)
N31 0.0252(12) 0.0227(11) 0.0199(10) 0.0052(8) 0.0081(9) 0.0108(9)
C30 0.0210(13) 0.0186(12) 0.0205(12) 0.0050(9) 0.0064(10) 0.0059(10)
C31 0.0180(12) 0.0173(11) 0.0201(12) 0.0075(9) 0.0038(9) 0.0075(10)
C32 0.0217(13) 0.0165(11) 0.0191(11) 0.0052(9) 0.0033(10) 0.0083(10)
C33 0.0183(13) 0.0177(11) 0.0224(12) 0.0064(9) 0.0061(10) 0.0057(10)
C34 0.0204(14) 0.0386(16) 0.0291(14) 0.0089(11) 0.0078(11) 0.0140(12)
C35 0.0288(15) 0.0266(13) 0.0221(13) -0.0001(10) 0.0006(11) 0.0108(11)
C36 0.0224(14) 0.0316(14) 0.0273(13) 0.0079(11) 0.0045(11) 0.0104(11)
C37 0.0320(16) 0.0404(16) 0.0156(12) 0.0037(11) 0.0050(11) 0.0083(13)
N40 0.0221(12) 0.0234(11) 0.0225(11) 0.0004(8) 0.0043(9) 0.0066(9)
N41 0.0175(11) 0.0208(10) 0.0201(10) 0.0042(8) 0.0055(8) 0.0070(8)
C40 0.0152(12) 0.0218(12) 0.0238(12) 0.0028(10) 0.0024(10) 0.0059(10)
C41 0.0211(13) 0.0258(13) 0.0195(12) 0.0039(10) 0.0024(10) 0.0040(10)
C42 0.0172(12) 0.0240(13) 0.0224(12) 0.0058(10) 0.0033(10) 0.0068(10)
C43 0.0126(12) 0.0238(12) 0.0207(12) 0.0050(10) 0.0027(9) 0.0053(10)
C44 0.0318(16) 0.0345(15) 0.0237(13) 0.0111(11) 0.0053(11) 0.0117(12)
C45 0.0296(15) 0.0255(14) 0.0363(15) 0.0036(11) 0.0009(12) 0.0145(12)
C46 0.0490(19) 0.0363(16) 0.0203(13) 0.0082(12) 0.0038(13) 0.0072(14)
C47 0.0348(16) 0.0281(14) 0.0355(15) 0.0126(12) 0.0065(12) 0.0152(13)
N50 0.0207(11) 0.0195(10) 0.0210(10) -0.0023(8) 0.0032(8) 0.0018(9)
C50 0.0203(13) 0.0208(12) 0.0188(12) -0.0009(9) 0.0011(10) -0.0001(10)
C51 0.0202(13) 0.0219(13) 0.0197(12) -0.0012(10) 0.0005(10) 0.0025(10)
C52 0.0351(17) 0.0319(15) 0.0289(14) 0.0078(11) 0.0053(12) 0.0116(13)
C53 0.0371(17) 0.0355(15) 0.0222(13) 0.0013(11) 0.0085(12) 0.0079(13)
N60 0.0177(11) 0.0194(10) 0.0186(10) 0.0050(8) 0.0057(8) 0.0068(8)
C60 0.0155(12) 0.0201(12) 0.0176(11) 0.0061(9) 0.0035(9) 0.0049(10)
C61 0.0178(12) 0.0179(12) 0.0179(11) 0.0058(9) 0.0032(9) 0.0041(10)
C62 0.0273(15) 0.0318(14) 0.0206(13) 0.0027(11) 0.0015(11) 0.0060(12)
C63 0.0195(14) 0.0353(15) 0.0242(13) 0.0018(11) 0.0012(10) 0.0113(11)

loop_
_atom_type_symbol
_atom_type_description
_atom_type_scat_dispersion_real
_atom_type_scat_dispersion_imag
_atom_type_scat_source
C C 0.0033 0.0016 'International Tables Vol C Tables 4.2.6.8 and 6.1.1.4'
H H 0.0000 0.0000 'International Tables Vol C Tables 4.2.6.8 and 6.1.1.4'
N N 0.0061 0.0033 'International Tables Vol C Tables 4.2.6.8 and 6.1.1.4'
O O 0.0106 0.0060 'International Tables Vol C Tables 4.2.6.8 and 6.1.1.4'

loop_
_geom_angle_atom_site_label_1
_geom_angle_atom_site_label_2
_geom_angle_atom_site_label_3
_geom_angle
_geom_angle_site_symmetry_1
_geom_angle_site_symmetry_3
O10 C10 C11 121.2(2) . .
O10 C10 C15 117.9(2) . .
C11 C10 C15 120.9(2) . .
C10 C11 C12 119.7(2) . .
O11 C12 C13 118.1(2) . .
O11 C12 C11 121.9(2) . .
C13 C12 C11 120.0(2) . .
C14 C13 C12 119.2(2) . .
C13 C14 C15 121.9(2) . .
C14 C15 C10 118.3(2) . .
O20 C20 C21 118.2(2) . .
O20 C20 C25 121.5(2) . .
C21 C20 C25 120.4(2) . .
C22 C21 C20 119.0(2) . .
C21 C22 C23 121.3(2) . .
C24 C23 C22 119.0(2) . .
O21 C24 C25 121.6(2) . .
O21 C24 C23 118.0(2) . .
C25 C24 C23 120.4(2) . .
C24 C25 C20 120.0(2) . .
C31 N30 C32 119.2(2) . .
C30 N31 C33 118.9(2) . .
N31 C30 C31 120.8(2) . .
N31 C30 C37 117.3(2) . .
C31 C30 C37 121.9(2) . .
N30 C31 C30 120.2(2) . .
N30 C31 C36 117.2(2) . .
C30 C31 C36 122.6(2) . .
N30 C32 C33 120.3(2) . .
N30 C32 C35 117.3(2) . .
C33 C32 C35 122.5(2) . .
N31 C33 C32 120.7(2) . .
N31 C33 C34 117.0(2) . .
C32 C33 C34 122.3(2) . .
C40 N40 C41 118.9(2) . .
C42 N41 C43 119.2(2) . .
N40 C40 C43 120.8(2) . .
N40 C40 C45 117.4(2) . .
C43 C40 C45 121.8(2) . .
N40 C41 C42 120.6(2) . .
N40 C41 C46 117.0(2) . .
C42 C41 C46 122.4(2) . .
N41 C42 C41 120.3(2) . .
N41 C42 C47 117.7(2) . .
C41 C42 C47 122.1(2) . .
N41 C43 C40 120.2(2) . .
N41 C43 C44 117.7(2) . .
C40 C43 C44 122.0(2) . .
C50 N50 C51 119.2(2) . .
N50 C50 C51 120.7(2) . 2_755
N50 C50 C53 117.9(2) . .
C51 C50 C53 121.4(2) 2_755 .
N50 C51 C50 120.1(2) . 2_755
N50 C51 C52 117.8(2) . .
C50 C51 C52 122.1(2) 2_755 .
C61 N60 C60 119.1(2) . .
N60 C60 C61 120.6(2) . 2_576
N60 C60 C63 117.4(2) . .
C61 C60 C63 122.0(2) 2_576 .
N60 C61 C60 120.4(2) . 2_576
N60 C61 C62 117.1(2) . .
C60 C61 C62 122.6(2) 2_576 .

loop_
_geom_bond_atom_site_label_1
_geom_bond_atom_site_label_2
_geom_bond_distance
_geom_bond_site_symmetry_2
O10 C10 1.371(3) .
O11 C12 1.362(3) .
C10 C11 1.388(3) .
C10 C15 1.390(3) .
C11 C12 1.391(3) .
C12 C13 1.390(3) .
C13 C14 1.381(4) .
C14 C15 1.386(3) .
O20 C20 1.361(3) .
O21 C24 1.369(3) .
C20 C21 1.391(3) .
C20 C25 1.392(3) .
C21 C22 1.385(3) .
C22 C23 1.393(3) .
C23 C24 1.390(3) .
C24 C25 1.383(3) .
N30 C31 1.339(3) .
N30 C32 1.341(3) .
N31 C30 1.337(3) .
N31 C33 1.338(3) .
C30 C31 1.399(3) .
C30 C37 1.495(3) .
C31 C36 1.495(3) .
C32 C33 1.398(3) .
C32 C35 1.503(3) .
C33 C34 1.497(3) .
N40 C40 1.334(3) .
N40 C41 1.336(3) .
N41 C42 1.337(3) .
N41 C43 1.338(3) .
C40 C43 1.396(3) .
C40 C45 1.497(3) .
C41 C42 1.398(3) .
C41 C46 1.500(3) .
C42 C47 1.500(3) .
C43 C44 1.494(3) .
N50 C50 1.339(3) .
N50 C51 1.342(3) .
C50 C51 1.399(3) 2_755
C50 C53 1.499(3) .
C51 C50 1.399(3) 2_755
C51 C52 1.498(4) .
N60 C61 1.340(3) .
N60 C60 1.340(3) .
C60 C61 1.395(3) 2_576
C60 C63 1.496(3) .
C61 C60 1.395(3) 2_576
C61 C62 1.500(3) .

loop_
_geom_hbond_atom_site_label_D
_geom_hbond_atom_site_label_H
_geom_hbond_atom_site_label_A
_geom_hbond_distance_DH
_geom_hbond_distance_HA
_geom_hbond_distance_DA
_geom_hbond_angle_DHA
_geom_hbond_site_symmetry_A
O10 H10 N50 0.81 2.07 2.816(3) 153.7 .
O11 H11 N41 0.98 1.86 2.787(3) 156.9 1_654
O20 H20 N60 0.91 1.87 2.777(3) 176.8 .
O21 H21 N30 0.90 1.97 2.824(3) 156.6 1_565

loop_
_geom_torsion_atom_site_label_1
_geom_torsion_atom_site_label_2
_geom_torsion_atom_site_label_3
_geom_torsion_atom_site_label_4
_geom_torsion
_geom_torsion_site_symmetry_4
O10 C10 C11 C12 179.9(2) .
C15 C10 C11 C12 -0.5(3) .
C10 C11 C12 O11 -179.0(2) .
C10 C11 C12 C13 0.2(3) .
O11 C12 C13 C14 179.3(2) .
C11 C12 C13 C14 0.0(3) .
C12 C13 C14 C15 0.1(4) .
C13 C14 C15 C10 -0.4(3) .
O10 C10 C15 C14 -179.7(2) .
C11 C10 C15 C14 0.6(3) .
O20 C20 C21 C22 -177.9(2) .
C25 C20 C21 C22 1.2(3) .
C20 C21 C22 C23 -0.3(4) .
C21 C22 C23 C24 -0.4(4) .
C22 C23 C24 O21 179.4(2) .
C22 C23 C24 C25 0.0(3) .
O21 C24 C25 C20 -178.4(2) .
C23 C24 C25 C20 0.9(3) .
O20 C20 C25 C24 177.5(2) .
C21 C20 C25 C24 -1.5(3) .
C33 N31 C30 C31 -0.2(3) .
C33 N31 C30 C37 179.2(2) .
C32 N30 C31 C30 -0.7(3) .
C32 N30 C31 C36 179.4(2) .
N31 C30 C31 N30 1.0(3) .
C37 C30 C31 N30 -178.4(2) .
N31 C30 C31 C36 -179.1(2) .
C37 C30 C31 C36 1.5(4) .
C31 N30 C32 C33 -0.3(3) .
C31 N30 C32 C35 179.2(2) .
C30 N31 C33 C32 -0.8(3) .
C30 N31 C33 C34 -179.4(2) .
N30 C32 C33 N31 1.0(3) .
C35 C32 C33 N31 -178.4(2) .
N30 C32 C33 C34 179.5(2) .
C35 C32 C33 C34 0.2(4) .
C41 N40 C40 C43 -0.2(4) .
C41 N40 C40 C45 -178.2(2) .
C40 N40 C41 C42 -0.7(4) .
C40 N40 C41 C46 179.1(2) .
C43 N41 C42 C41 -0.4(4) .
C43 N41 C42 C47 178.2(2) .
N40 C41 C42 N41 1.0(4) .
C46 C41 C42 N41 -178.7(2) .
N40 C41 C42 C47 -177.5(2) .
C46 C41 C42 C47 2.7(4) .
C42 N41 C43 C40 -0.5(3) .
C42 N41 C43 C44 179.3(2) .
N40 C40 C43 N41 0.8(4) .
C45 C40 C43 N41 178.7(2) .
N40 C40 C43 C44 -179.0(2) .
C45 C40 C43 C44 -1.1(4) .
C51 N50 C50 C51 -0.2(4) 2_755
C51 N50 C50 C53 -179.6(2) .
C50 N50 C51 C50 0.2(4) 2_755
C50 N50 C51 C52 179.7(2) .
C61 N60 C60 C61 0.3(4) 2_576
C61 N60 C60 C63 179.8(2) .
C60 N60 C61 C60 -0.3(4) 2_576
C60 N60 C61 C62 179.7(2) .
